data_7228421
loop_
_publ_author_name
'Martinez-Casado, Francisco Javier Javier'
'Ramos Riesco, Miguel'
'Cheda, Jose A.'
'Redondo Y\'elamos, Mar\'ia Isabel'
'Garrido, Leoncio'
'Fernandez-Martinez, Alejandro'
'Garc\'ia-Barriocanal, Javier'
'da Silva, Ivan'
'Duran-Olivencia, Miguel A.'
'Poulain, Agnieszka'

_publ_section_title
;
 Lead(II) Soaps: Crystal Structures, Polymorphism, Solid and Liquid
 Mesophases
;
_journal_name_full 'Phys. Chem. Chem. Phys.'
_journal_paper_doi 10.1039/C7CP02351K
_journal_year 2017
_chemical_formula_moiety 'C20 H38 O4 Pb1'
_chemical_formula_sum 'C20 H38 O4 Pb'
_chemical_formula_weight 549.69
_chemical_name_common 'Lead(II) decanoate - polymorph A'
_chemical_name_systematic catena-poly[[(decanoato-O,O')lead(II)]-[mu]-decanoato-O,O':O:O']
_space_group_IT_number 2
_symmetry_cell_setting triclinic
_symmetry_space_group_name_Hall '-P 1'
_symmetry_space_group_name_H-M 'P -1'
_atom_sites_solution_hydrogens geom
_atom_sites_solution_primary direct
_atom_sites_solution_secondary difmap
_audit_update_record
;
2016-04-12 deposited with the CCDC.
2017-06-07 downloaded from the CCDC.
;
_cell_angle_alpha 88.565(5)
_cell_angle_beta 85.855(5)
_cell_angle_gamma 89.391(5)
_cell_formula_units_Z 2
_cell_length_a 4.910(5)
_cell_length_b 7.327(5)
_cell_length_c 30.806(5)
_cell_measurement_reflns_used 3734
_cell_measurement_temperature 298(2)
_cell_measurement_theta_max 66.61
_cell_measurement_theta_min 1.0
_cell_volume 1105.0(14)
_computing_cell_refinement 'Saintplus in APEX2 (Bruker-Nonius,2004)'
_computing_data_collection 'APEX2 (Bruker-Nonius, 2004)'
_computing_data_reduction 'Saintplus in APEX2 (Bruker-Nonius,2004)'
_computing_molecular_graphics 'Mercury 1.4.2'
_computing_structure_refinement 'SHELXL-97 (Sheldrick, 1997)'
_computing_structure_solution 'SHELXS-97 (Sheldrick, 1990)'
_diffrn_ambient_temperature 298(2)
_diffrn_measured_fraction_theta_full 0.960
_diffrn_measured_fraction_theta_max 0.953
_diffrn_measurement_device_type 'Bruker-Nonius X8 Proteum'
_diffrn_measurement_method '\w and \f scans'
_diffrn_radiation_monochromator 'graded multi-layer optics'
_diffrn_radiation_source 'fine-focus rotating anode'
_diffrn_radiation_type CuK\a
_diffrn_radiation_wavelength 1.54178
_diffrn_reflns_av_R_equivalents 0.0640
_diffrn_reflns_av_sigmaI/netI 0.0495
_diffrn_reflns_limit_h_max 5
_diffrn_reflns_limit_h_min -5
_diffrn_reflns_limit_k_max 8
_diffrn_reflns_limit_k_min -8
_diffrn_reflns_limit_l_max 36
_diffrn_reflns_limit_l_min -36
_diffrn_reflns_number 15264
_diffrn_reflns_theta_full 66.00
_diffrn_reflns_theta_max 66.61
_diffrn_reflns_theta_min 2.88
_exptl_absorpt_coefficient_mu 14.994
_exptl_absorpt_correction_T_max 0.7529
_exptl_absorpt_correction_T_min 0.4321
_exptl_absorpt_correction_type multi-scan
_exptl_absorpt_process_details '(SADABS; Sheldrick, 2004)'
_exptl_crystal_colour colorless
_exptl_crystal_density_diffrn 1.652
_exptl_crystal_density_method 'not measured'
_exptl_crystal_description flake
_exptl_crystal_F_000 544
_exptl_crystal_recrystallization_method 'Counterdiffusion in gel'
_exptl_crystal_size_max 0.150
_exptl_crystal_size_mid 0.100
_exptl_crystal_size_min 0.040
_refine_diff_density_max 1.530
_refine_diff_density_min -1.808
_refine_diff_density_rms 0.167
_refine_ls_extinction_coef 0.00055(15)
_refine_ls_extinction_expression Fc^*^=kFc[1+0.001xFc^2^\l^3^/sin(2\q)]^-1/4^
_refine_ls_extinction_method SHELXL
_refine_ls_goodness_of_fit_ref 1.035
_refine_ls_hydrogen_treatment mixed
_refine_ls_matrix_type full
_refine_ls_number_parameters 227
_refine_ls_number_reflns 3733
_refine_ls_number_restraints 0
_refine_ls_restrained_S_all 1.035
_refine_ls_R_factor_all 0.0424
_refine_ls_R_factor_gt 0.0390
_refine_ls_shift/su_max 0.002
_refine_ls_shift/su_mean 0.000
_refine_ls_structure_factor_coef Fsqd
_refine_ls_weighting_details 'calc w=1/[\s^2^(Fo^2^)+(0.0797P)^2^+0.0000P] where P=(Fo^2^+2Fc^2^)/3'
_refine_ls_weighting_scheme calc
_refine_ls_wR_factor_gt 0.1062
_refine_ls_wR_factor_ref 0.1104
_reflns_number_gt 3420
_reflns_number_total 3733
_reflns_threshold_expression >2sigma(I)
_cod_data_source_file c7cp02351k2.cif
_cod_data_source_block PbC10_polymorphA
_cod_depositor_comments
;
The following automatic conversions were performed:

'_exptl_absorpt_correction_type' value 'MULTI-SCAN' changed to
'multi-scan' according to
/home/data/users/saulius/crontab/automatic-downloads/rss-feeds/RSC/lib/dictionaries/cif_core.dic
dictionary named 'cif_core.dic' version 2.4.2 from 2011-04-26.

Automatic conversion script
Id: cif_fix_values 4973 2017-02-22 13:04:09Z antanas 
;
_cod_original_sg_symbol_H-M P-1
_cod_database_code 7228421

loop_
_symmetry_equiv_pos_as_xyz
'x, y, z'
'-x, -y, -z'

loop_
_atom_site_label
_atom_site_type_symbol
_atom_site_fract_x
_atom_site_fract_y
_atom_site_fract_z
_atom_site_U_iso_or_equiv
_atom_site_adp_type
_atom_site_occupancy
_atom_site_symmetry_multiplicity
_atom_site_calc_flag
_atom_site_refinement_flags
Pb1 Pb 0.80486(4) 0.24776(3) 0.524346(7) 0.03904(16) Uani 1 1 d .
O1 O 0.8427(10) 0.2092(8) 0.60198(15) 0.0558(13) Uani 1 1 d .
O4 O 1.1722(12) 0.1036(7) 0.47153(17) 0.0570(14) Uani 1 1 d .
O3 O 0.8358(12) 0.5988(7) 0.53702(18) 0.0604(14) Uani 1 1 d .
O2 O 1.2225(9) 0.2719(8) 0.56265(15) 0.0557(13) Uani 1 1 d .
C14 C 0.5587(15) 0.7620(10) 0.6733(2) 0.0423(15) Uani 1 1 d .
H14A H 0.3838 0.7013 0.6738 0.051 Uiso 1 1 calc R
H14B H 0.5221 0.8923 0.6741 0.051 Uiso 1 1 calc R
C1 C 1.0915(13) 0.2481(9) 0.5995(2) 0.0383(14) Uani 1 1 d .
C009 C 0.478(2) 0.7224(18) 0.9222(3) 0.083(3) Uani 1 1 d .
H00A H 0.5713 0.6750 0.9465 0.124 Uiso 1 1 calc R
H00B H 0.2996 0.6700 0.9228 0.124 Uiso 1 1 calc R
H00C H 0.4618 0.8527 0.9240 0.124 Uiso 1 1 calc R
C17 C 0.6649(15) 0.6917(11) 0.7972(2) 0.0502(17) Uani 1 1 d .
H17A H 0.6840 0.5599 0.7965 0.060 Uiso 1 1 calc R
H17B H 0.8469 0.7422 0.7966 0.060 Uiso 1 1 calc R
C2 C 1.2299(14) 0.2756(11) 0.6405(2) 0.0483(17) Uani 1 1 d .
H2A H 1.2697 0.4044 0.6425 0.058 Uiso 1 1 calc R
H2B H 1.4028 0.2100 0.6385 0.058 Uiso 1 1 calc R
C8 C 1.1302(17) 0.2386(14) 0.8892(3) 0.059(2) Uani 1 1 d .
H8A H 1.3091 0.1815 0.8897 0.071 Uiso 1 1 calc R
H8B H 1.1563 0.3697 0.8885 0.071 Uiso 1 1 calc R
C5 C 1.0392(14) 0.1965(11) 0.7646(2) 0.0476(16) Uani 1 1 d .
H5A H 1.0214 0.0648 0.7641 0.057 Uiso 1 1 calc R
H5B H 0.8570 0.2492 0.7649 0.057 Uiso 1 1 calc R
C4 C 1.2015(15) 0.2605(11) 0.7233(2) 0.0481(17) Uani 1 1 d .
H4A H 1.3820 0.2051 0.7225 0.058 Uiso 1 1 calc R
H4B H 1.2236 0.3918 0.7241 0.058 Uiso 1 1 calc R
C015 C 0.6390(19) 0.6741(14) 0.8802(3) 0.068(2) Uani 1 1 d .
H01A H 0.6590 0.5424 0.8793 0.081 Uiso 1 1 calc R
H01B H 0.8205 0.7251 0.8804 0.081 Uiso 1 1 calc R
C15 C 0.6928(14) 0.7066(11) 0.7138(2) 0.0466(16) Uani 1 1 d .
H15A H 0.8710 0.7631 0.7128 0.056 Uiso 1 1 calc R
H15B H 0.7215 0.5754 0.7138 0.056 Uiso 1 1 calc R
C6 C 1.1673(15) 0.2471(11) 0.8065(2) 0.0486(17) Uani 1 1 d .
H6A H 1.3485 0.1930 0.8063 0.058 Uiso 1 1 calc R
H6B H 1.1875 0.3786 0.8067 0.058 Uiso 1 1 calc R
C16 C 0.5348(15) 0.7564(11) 0.7565(2) 0.0487(17) Uani 1 1 d .
H16A H 0.5143 0.8881 0.7572 0.058 Uiso 1 1 calc R
H16B H 0.3533 0.7050 0.7569 0.058 Uiso 1 1 calc R
C18 C 0.5120(16) 0.7414(12) 0.8392(3) 0.0531(18) Uani 1 1 d .
H18A H 0.3289 0.6927 0.8395 0.064 Uiso 1 1 calc R
H18B H 0.4955 0.8733 0.8400 0.064 Uiso 1 1 calc R
C11 C 0.7492(13) 0.7528(8) 0.5499(2) 0.0398(13) Uani 1 1 d .
C13 C 0.7141(14) 0.7223(10) 0.6307(2) 0.0471(16) Uani 1 1 d .
H13A H 0.7606 0.5934 0.6304 0.056 Uiso 1 1 calc R
H13B H 0.8836 0.7898 0.6290 0.056 Uiso 1 1 calc R
C022 C 1.093(3) 0.239(2) 0.9720(3) 0.105(4) Uani 1 1 d .
H02A H 0.9762 0.2000 0.9968 0.158 Uiso 1 1 calc R
H02B H 1.1132 0.3691 0.9722 0.158 Uiso 1 1 calc R
H02C H 1.2684 0.1811 0.9731 0.158 Uiso 1 1 calc R
C023 C 0.967(2) 0.1867(14) 0.9306(3) 0.076(2) Uani 1 1 d .
H02D H 0.9403 0.0556 0.9314 0.091 Uiso 1 1 calc R
H02E H 0.7878 0.2441 0.9302 0.091 Uiso 1 1 calc R
C7 C 1.0064(16) 0.1867(13) 0.8474(2) 0.0563(19) Uani 1 1 d .
H7A H 0.9883 0.0550 0.8473 0.068 Uiso 1 1 calc R
H7B H 0.8244 0.2394 0.8474 0.068 Uiso 1 1 calc R
C3 C 1.0693(14) 0.2143(11) 0.6818(2) 0.0470(16) Uani 1 1 d .
H3A H 1.0454 0.0832 0.6812 0.056 Uiso 1 1 calc R
H3B H 0.8894 0.2707 0.6825 0.056 Uiso 1 1 calc R
C12 C 0.5622(14) 0.7702(11) 0.5905(2) 0.0439(15) Uani 1 1 d .
H12A H 0.4083 0.6891 0.5892 0.053 Uiso 1 1 calc R
H12B H 0.4923 0.8943 0.5923 0.053 Uiso 1 1 calc R

loop_
_atom_site_aniso_label
_atom_site_aniso_U_11
_atom_site_aniso_U_22
_atom_site_aniso_U_33
_atom_site_aniso_U_23
_atom_site_aniso_U_13
_atom_site_aniso_U_12
Pb1 0.0447(2) 0.0405(2) 0.0320(2) -0.00410(12) -0.00226(12) 0.00155(12)
O1 0.046(3) 0.088(4) 0.033(3) 0.002(2) 0.002(2) -0.007(2)
O4 0.082(4) 0.036(2) 0.049(3) -0.001(2) 0.023(3) 0.003(2)
O3 0.089(4) 0.039(3) 0.051(3) -0.006(2) 0.017(3) 0.000(2)
O2 0.042(2) 0.097(4) 0.030(2) -0.008(2) -0.0084(19) 0.000(2)
C14 0.053(4) 0.044(4) 0.029(3) -0.001(3) 0.001(3) -0.004(3)
C1 0.038(3) 0.045(3) 0.031(3) -0.004(3) 0.008(2) 0.003(3)
C009 0.098(8) 0.107(8) 0.044(5) -0.015(5) -0.009(5) -0.007(6)
C17 0.048(4) 0.062(4) 0.040(4) -0.001(3) 0.001(3) 0.005(3)
C2 0.042(4) 0.063(5) 0.039(4) -0.005(3) -0.001(3) -0.001(3)
C8 0.053(4) 0.083(6) 0.041(4) -0.005(4) -0.004(3) -0.003(4)
C5 0.044(4) 0.061(4) 0.038(4) -0.005(3) -0.005(3) -0.001(3)
C4 0.043(4) 0.064(5) 0.037(4) -0.002(3) -0.005(3) 0.001(3)
C015 0.068(5) 0.088(6) 0.047(5) 0.008(4) 0.001(4) 0.004(4)
C15 0.042(3) 0.058(4) 0.039(4) -0.001(3) 0.004(3) 0.009(3)
C6 0.048(4) 0.059(5) 0.039(4) -0.002(3) -0.005(3) -0.002(3)
C16 0.047(4) 0.059(4) 0.040(4) -0.004(3) -0.003(3) 0.007(3)
C18 0.051(4) 0.064(5) 0.044(4) -0.006(4) 0.000(3) 0.005(4)
C11 0.043(3) 0.042(3) 0.035(3) -0.008(3) -0.005(3) 0.001(3)
C13 0.039(3) 0.056(4) 0.044(4) -0.003(3) 0.007(3) 0.005(3)
C022 0.147(11) 0.128(12) 0.040(6) -0.006(6) 0.003(6) -0.016(9)
C023 0.083(6) 0.098(7) 0.047(5) -0.001(5) -0.004(4) -0.003(5)
C7 0.056(4) 0.075(5) 0.038(4) -0.007(4) -0.005(3) -0.002(4)
C3 0.037(3) 0.061(4) 0.043(4) -0.005(3) 0.000(3) 0.001(3)
C12 0.041(3) 0.056(4) 0.035(3) -0.002(3) -0.002(3) -0.002(3)

loop_
_atom_type_symbol
_atom_type_description
_atom_type_scat_dispersion_real
_atom_type_scat_dispersion_imag
_atom_type_scat_source
C C 0.0181 0.0091 'International Tables Vol C Tables 4.2.6.8 and 6.1.1.4'
H H 0.0000 0.0000 'International Tables Vol C Tables 4.2.6.8 and 6.1.1.4'
O O 0.0492 0.0322 'International Tables Vol C Tables 4.2.6.8 and 6.1.1.4'
Pb Pb -4.0753 8.5060 'International Tables Vol C Tables 4.2.6.8 and 6.1.1.4'

loop_
_geom_angle_atom_site_label_1
_geom_angle_atom_site_label_2
_geom_angle_atom_site_label_3
_geom_angle
_geom_angle_site_symmetry_1
_geom_angle_site_symmetry_3
O1 Pb1 O2 53.59(16) . .
O1 Pb1 O4 81.59(18) . 2_756
O2 Pb1 O4 91.6(2) . 2_756
O1 Pb1 O4 119.03(18) . .
O2 Pb1 O4 76.75(19) . .
O4 Pb1 O4 65.33(19) 2_756 .
O1 Pb1 O3 86.17(18) . .
O2 Pb1 O3 77.09(19) . .
O4 Pb1 O3 166.81(19) 2_756 .
O4 Pb1 O3 117.47(18) . .
O1 Pb1 O3 129.08(18) . 2_766
O2 Pb1 O3 76.91(19) . 2_766
O4 Pb1 O3 114.05(16) 2_756 2_766
O4 Pb1 O3 48.76(17) . 2_766
O3 Pb1 O3 70.39(18) . 2_766
O1 Pb1 C1 26.62(17) . .
O2 Pb1 C1 27.06(17) . .
O4 Pb1 C1 87.69(19) 2_756 .
O4 Pb1 C1 99.35(19) . .
O3 Pb1 C1 79.15(19) . .
O3 Pb1 C1 102.95(19) 2_766 .
C1 O1 Pb1 93.5(4) . .
C11 O4 Pb1 145.7(4) 2_766 2_756
C11 O4 Pb1 99.0(4) 2_766 .
Pb1 O4 Pb1 114.67(18) 2_756 .
C11 O3 Pb1 155.4(5) . .
C11 O3 Pb1 92.5(4) . 2_766
Pb1 O3 Pb1 109.61(18) . 2_766
C1 O2 Pb1 91.8(4) . .
C13 C14 C15 116.7(6) . .
O1 C1 O2 120.8(6) . .
O1 C1 C2 119.0(6) . .
O2 C1 C2 120.2(6) . .
O1 C1 Pb1 59.9(3) . .
O2 C1 Pb1 61.2(3) . .
C2 C1 Pb1 171.8(5) . .
C18 C17 C16 115.2(6) . .
C1 C2 C3 115.2(6) . .
C023 C8 C7 115.6(7) . .
C4 C5 C6 113.9(6) . .
C5 C4 C3 113.6(6) . .
C009 C015 C18 114.6(8) . .
C14 C15 C16 115.3(6) . .
C7 C6 C5 114.2(6) . .
C17 C16 C15 114.9(6) . .
C17 C18 C015 115.5(7) . .
O3 C11 O4 119.1(6) . 2_766
O3 C11 C12 121.4(6) . .
O4 C11 C12 119.5(6) 2_766 .
C14 C13 C12 114.8(6) . .
C8 C023 C022 115.0(9) . .
C6 C7 C8 114.5(7) . .
C2 C3 C4 114.1(6) . .
C11 C12 C13 110.5(5) . .

loop_
_geom_bond_atom_site_label_1
_geom_bond_atom_site_label_2
_geom_bond_distance
_geom_bond_site_symmetry_2
Pb1 O1 2.421(5) .
Pb1 O2 2.449(5) .
Pb1 O4 2.576(5) 2_756
Pb1 O4 2.576(5) .
Pb1 O3 2.619(5) .
Pb1 O3 2.721(5) 2_766
Pb1 C1 2.794(7) .
O1 C1 1.254(8) .
O4 C11 1.277(8) 2_766
O4 Pb1 2.576(5) 2_756
O3 C11 1.265(8) .
O3 Pb1 2.721(5) 2_766
O2 C1 1.272(8) .
C14 C13 1.501(9) .
C14 C15 1.499(10) .
C1 C2 1.497(10) .
C009 C015 1.513(13) .
C17 C18 1.501(10) .
C17 C16 1.509(10) .
C2 C3 1.508(10) .
C8 C023 1.502(12) .
C8 C7 1.520(11) .
C5 C4 1.519(10) .
C5 C6 1.532(10) .
C4 C3 1.521(10) .
C015 C18 1.519(12) .
C15 C16 1.529(10) .
C6 C7 1.498(11) .
C11 O4 1.277(8) 2_766
C11 C12 1.504(9) .
C13 C12 1.525(10) .
C022 C023 1.514(15) .
